data_1008195
loop_
_publ_author_name
'le Page, Y'
'Strobel, P'

_publ_section_title
;
Structural chemistry of the Magneli phases Ti~n~ O~(2n-1)~, 4<=n<=9
;
_journal_coden_ASTM JSSCBI
_journal_name_full 'Journal of Solid State Chemistry'
_journal_page_first 273
_journal_page_last 281
_journal_paper_doi 10.1016/0022-4596(82)90374-7
_journal_volume 44
_journal_year 1982
_chemical_formula_structural 'TI6 O11'
_chemical_formula_sum 'O11 Ti6'
_chemical_name_systematic 'TITANIUM OXIDE (6/11)'
_space_group_IT_number 2
_symmetry_cell_setting triclinic
_symmetry_Int_Tables_number 2
_symmetry_space_group_name_Hall '-P 1 (-1/2*x+1/2*y+1/2*z,1/2*x-1/2*y+1/2*z,1/2*x+1/2*y-1/2*z)'
_symmetry_space_group_name_H-M 'I -1'
_cell_angle_alpha 66.94(1)
_cell_angle_beta 57.08(1)
_cell_angle_gamma 108.51(2)
_cell_formula_units_Z 4
_cell_length_a 5.552(1)
_cell_length_b 7.126(1)
_cell_length_c 32.233(6)
_cell_volume 716.0
_refine_ls_R_factor_all 0.039
_cod_database_code 1008195

loop_
_symmetry_equiv_pos_as_xyz
x,y,z
-x,-y,-z
1/2+x,1/2+y,1/2+z
1/2-x,1/2-y,1/2-z

loop_
_atom_site_label
_atom_site_type_symbol
_atom_site_symmetry_multiplicity
_atom_site_Wyckoff_symbol
_atom_site_fract_x
_atom_site_fract_y
_atom_site_fract_z
_atom_site_occupancy
_atom_site_attached_hydrogens
_atom_site_calc_flag
Ti1 Ti0 4 i 0.01694(18) 0.01249(13) 0.04189(3) 1. 0 d
Ti2 Ti0 4 i 0.04804(17) 0.04599(12) 0.12796(3) 1. 0 d
Ti3 Ti0 4 i 0.08925(17) 0.03991(12) 0.21912(3) 1. 0 d
Ti4 Ti0 4 i 0.01538(19) 0.51222(13) 0.04304(3) 1. 0 d
Ti5 Ti0 4 i 0.04278(17) 0.53903(12) 0.12984(3) 1. 0 d
Ti6 Ti0 4 i 0.09235(17) 0.54489(12) 0.21673(3) 1. 0 d
O1 O0 4 i -0.0195(7) 0.6931(5) 0.07571(12) 1. 0 d
O2 O0 4 i -0.0770(7) 0.6704(5) 0.17792(11) 1. 0 d
O3 O0 4 i 0.0336(7) 0.3219(5) 0.01279(12) 1. 0 d
O4 O0 4 i 0.0583(7) 0.3383(5) 0.10073(12) 1. 0 d
O5 O0 4 i 0.0325(7) 0.3150(5) 0.19623(11) 1. 0 d
O6 O0 4 i 0.6036(7) 0.8195(5) 0.05449(12) 1. 0 d
O7 O0 4 i 0.6344(7) 0.8401(5) 0.14142(12) 1. 0 d
O8 O0 4 i 0.6231(7) 0.8426(5) 0.23277(11) 1. 0 d
O9 O0 4 i 0.4055(7) 0.1862(5) 0.03826(11) 1. 0 d
O10 O0 4 i 0.4127(7) 0.1885(5) 0.12846(11) 1. 0 d
O11 O0 4 i 0.4436(7) 0.1793(5) 0.21666(11) 1. 0 d

loop_
_atom_type_symbol
_atom_type_oxidation_number
Ti0 0.000
O0 0.000
